data_7059237
loop_
_publ_author_name
'Yadav, Reena'
'Singh, Suryabhan'
'Trivedi, Manoj'
'Kociok-K\"ohn, Gabriele'
'Rath, Nigam P.'
'K\"ohn, Randolf D.'
'Muddassir, Mohd.'
'Kumar, Abhinav'

_publ_section_title
;
 New main-group ferrocenyldithiocarbamates and conversion to ferrocene
 oxazolidine-2-thione and -2-one
;
_journal_issue 8
_journal_name_full 'New Journal of Chemistry'
_journal_page_first 3268
_journal_page_last 3277
_journal_paper_doi 10.1039/C9NJ06139H
_journal_volume 44
_journal_year 2020
_chemical_formula_moiety 'C14 H15 Fe N O2'
_chemical_formula_sum 'C14 H15 Fe N O2'
_chemical_formula_weight 285.12
_space_group_crystal_system orthorhombic
_space_group_IT_number 19
_space_group_name_Hall 'P 2ac 2ab'
_space_group_name_H-M_alt 'P 21 21 21'
_atom_sites_solution_hydrogens geom
_atom_sites_solution_primary direct
_atom_sites_solution_secondary difmap
_audit_creation_method SHELXL-2014/7
_audit_update_record
;
2016-04-13 deposited with the CCDC.	2020-01-23 downloaded from the CCDC.
;
_cell_angle_alpha 90
_cell_angle_beta 90
_cell_angle_gamma 90
_cell_formula_units_Z 4
_cell_length_a 5.7019(2)
_cell_length_b 11.8123(5)
_cell_length_c 17.7316(7)
_cell_measurement_reflns_used 9945
_cell_measurement_temperature 100(2)
_cell_measurement_theta_max 36.13
_cell_measurement_theta_min 2.87
_cell_volume 1194.27(8)
_computing_cell_refinement 'Bruker SAINT'
_computing_data_collection 'Bruker APEX2'
_computing_data_reduction 'Bruker SAINT'
_computing_molecular_graphics 'Bruker SHELXTL'
_computing_publication_material 'Bruker SHELXTL'
_computing_structure_refinement 'SHELXL-2014/7 (Sheldrick, 2014)'
_computing_structure_solution 'SHELXT-2013 (Sheldrick, 2008)'
_diffrn_ambient_temperature 100(2)
_diffrn_measured_fraction_theta_full 1.000
_diffrn_measured_fraction_theta_max 0.996
_diffrn_measurement_device_type 'Bruker APEX-II CCD'
_diffrn_measurement_method '\f and \w scans'
_diffrn_radiation_type MoK\a
_diffrn_radiation_wavelength 0.71073
_diffrn_reflns_av_R_equivalents 0.0291
_diffrn_reflns_av_unetI/netI 0.0263
_diffrn_reflns_Laue_measured_fraction_full 1.000
_diffrn_reflns_Laue_measured_fraction_max 0.996
_diffrn_reflns_limit_h_max 8
_diffrn_reflns_limit_h_min -9
_diffrn_reflns_limit_k_max 19
_diffrn_reflns_limit_k_min -19
_diffrn_reflns_limit_l_max 29
_diffrn_reflns_limit_l_min -29
_diffrn_reflns_number 23983
_diffrn_reflns_point_group_measured_fraction_full 1.000
_diffrn_reflns_point_group_measured_fraction_max 0.981
_diffrn_reflns_theta_full 25.242
_diffrn_reflns_theta_max 36.385
_diffrn_reflns_theta_min 2.072
_exptl_absorpt_coefficient_mu 1.254
_exptl_absorpt_correction_T_max 0.8024
_exptl_absorpt_correction_T_min 0.7635
_exptl_absorpt_correction_type multi-scan
_exptl_absorpt_process_details 'sadabs v2014/5'
_exptl_crystal_colour yellow
_exptl_crystal_density_diffrn 1.586
_exptl_crystal_density_method 'not measured'
_exptl_crystal_description Rectangular
_exptl_crystal_F_000 592
_exptl_crystal_size_max 0.356
_exptl_crystal_size_mid 0.349
_exptl_crystal_size_min 0.309
_refine_diff_density_max 0.526
_refine_diff_density_min -0.295
_refine_diff_density_rms 0.063
_refine_ls_abs_structure_details
;
 Flack x determined using 2206 quotients [(I+)-(I-)]/[(I+)+(I-)] 
 (Parsons, Flack and Wagner, Acta Cryst. B69 (2013) 249-259). 
;
_refine_ls_abs_structure_Flack -0.016(5)
_refine_ls_extinction_method none
_refine_ls_goodness_of_fit_ref 1.027
_refine_ls_hydrogen_treatment constr
_refine_ls_matrix_type full
_refine_ls_number_parameters 176
_refine_ls_number_reflns 5716
_refine_ls_number_restraints 2
_refine_ls_restrained_S_all 1.027
_refine_ls_R_factor_all 0.0281
_refine_ls_R_factor_gt 0.0257
_refine_ls_shift/su_max 0.004
_refine_ls_shift/su_mean 0.000
_refine_ls_structure_factor_coef Fsqd
_refine_ls_weighting_details 'w=1/[\s^2^(Fo^2^)+(0.0327P)^2^+0.1948P] where P=(Fo^2^+2Fc^2^)/3'
_refine_ls_weighting_scheme calc
_refine_ls_wR_factor_gt 0.0609
_refine_ls_wR_factor_ref 0.0625
_reflns_Friedel_coverage 0.733
_reflns_Friedel_fraction_full 0.999
_reflns_Friedel_fraction_max 0.961
_reflns_number_gt 5397
_reflns_number_total 5716
_reflns_threshold_expression 'I > 2\s(I)'
_cod_data_source_file c9nj06139h3.cif
_cod_data_source_block r9415
_cod_depositor_comments
;Adding full bibliography for 7059233--7059237.cif.

 Adding full bibliography for 7059233--7059237.cif.
;
_cod_database_code 7059237
_shelx_space_group_comment
;
The symmetry employed for this shelxl refinement is uniquely defined 
by the following loop, which should always be used as a source of 
symmetry information in preference to the above space-group names. 
They are only intended as comments. 
;
_shelx_estimated_absorpt_t_max 0.698
_shelx_estimated_absorpt_t_min 0.664
_shelx_shelxl_version_number 2014/7

loop_
_space_group_symop_operation_xyz
'x, y, z'
'-x+1/2, -y, z+1/2'
'-x, y+1/2, -z+1/2'
'x+1/2, -y+1/2, -z'

loop_
_atom_site_label
_atom_site_type_symbol
_atom_site_fract_x
_atom_site_fract_y
_atom_site_fract_z
_atom_site_U_iso_or_equiv
_atom_site_adp_type
_atom_site_occupancy
_atom_site_site_symmetry_order
_atom_site_calc_flag
_atom_site_refinement_flags_posn
_atom_site_refinement_flags_adp
_atom_site_refinement_flags_occupancy
_atom_site_disorder_assembly
_atom_site_disorder_group
Fe1 Fe 0.73408(3) 0.34689(2) 0.82519(2) 0.01099(4) Uani 1 1 d . . . . .
O1 O 0.1300(18) 0.3614(12) 0.5078(5) 0.0172(12) Uani 0.56(3) 1 d D . P A 1
O2 O 0.0481(18) 0.2422(8) 0.6006(7) 0.0144(9) Uani 0.56(3) 1 d D . P A 1
O1' O 0.141(3) 0.3697(17) 0.5094(7) 0.028(3) Uani 0.44(3) 1 d D . P A 2
O2' O 0.080(2) 0.2272(7) 0.5975(10) 0.0144(9) Uani 0.44(3) 1 d D . P A 2
N1 N 0.3842(2) 0.35537(11) 0.60433(7) 0.0166(2) Uani 1 1 d . . . . .
C1 C 0.7434(3) 0.17379(11) 0.83231(8) 0.0173(2) Uani 1 1 d . . . . .
H1 H 0.6890 0.1219 0.7953 0.021 Uiso 1 1 calc R U . . .
C2 C 0.9738(3) 0.21904(12) 0.83756(8) 0.0164(2) Uani 1 1 d . . . . .
H2 H 1.1009 0.2024 0.8047 0.020 Uiso 1 1 calc R U . . .
C3 C 0.9809(3) 0.29374(13) 0.90056(8) 0.0163(2) Uani 1 1 d . . . . .
H3 H 1.1134 0.3358 0.9170 0.020 Uiso 1 1 calc R U . . .
C4 C 0.7549(3) 0.29446(12) 0.93457(7) 0.0179(2) Uani 1 1 d . . . . .
H4 H 0.7098 0.3369 0.9777 0.021 Uiso 1 1 calc R U . . .
C5 C 0.6087(3) 0.22029(13) 0.89246(9) 0.0186(3) Uani 1 1 d . . . . .
H5 H 0.4485 0.2044 0.9027 0.022 Uiso 1 1 calc R U . . .
C6 C 0.8133(3) 0.43494(12) 0.72920(8) 0.0145(2) Uani 1 1 d . . . . .
H6 H 0.9413 0.4215 0.6961 0.017 Uiso 1 1 calc R U . . .
C7 C 0.8151(3) 0.50893(12) 0.79278(8) 0.0152(2) Uani 1 1 d . . . . .
H7 H 0.9444 0.5530 0.8095 0.018 Uiso 1 1 calc R U . . .
C8 C 0.5892(3) 0.50514(11) 0.82668(9) 0.0160(2) Uani 1 1 d . . . . .
H8 H 0.5411 0.5462 0.8701 0.019 Uiso 1 1 calc R U . . .
C9 C 0.4478(3) 0.42919(13) 0.78428(8) 0.0157(2) Uani 1 1 d . . . . .
H9 H 0.2885 0.4111 0.7943 0.019 Uiso 1 1 calc R U . . .
C10 C 0.5862(3) 0.38460(12) 0.72385(8) 0.0140(2) Uani 1 1 d . . . . .
C11 C 0.5083(3) 0.30057(12) 0.66619(8) 0.0176(3) Uani 1 1 d . . . . .
H11A H 0.6467 0.2600 0.6461 0.021 Uiso 1 1 calc R U . . .
H11B H 0.4038 0.2442 0.6902 0.021 Uiso 1 1 calc R U . . .
C12 C 0.5039(3) 0.42803(14) 0.55083(8) 0.0190(3) Uani 1 1 d . . . . .
H12A H 0.6343 0.3881 0.5253 0.023 Uiso 1 1 calc R U . . .
H12B H 0.5643 0.4976 0.5751 0.023 Uiso 1 1 calc R U . . .
C13 C 0.3031(3) 0.45371(15) 0.49662(8) 0.0230(3) Uani 1 1 d . . . . .
H13A H 0.2319 0.5281 0.5083 0.028 Uiso 1 1 calc R U . A 1
H13B H 0.3598 0.4547 0.4439 0.028 Uiso 1 1 calc R U . A 1
C14 C 0.1869(3) 0.31061(13) 0.57426(8) 0.0170(2) Uani 1 1 d D . . . .

loop_
_atom_site_aniso_label
_atom_site_aniso_U_11
_atom_site_aniso_U_22
_atom_site_aniso_U_33
_atom_site_aniso_U_23
_atom_site_aniso_U_13
_atom_site_aniso_U_12
Fe1 0.01216(8) 0.01075(7) 0.01004(7) 0.00109(6) -0.00026(6) 0.00007(6)
O1 0.015(2) 0.0201(19) 0.016(2) 0.0018(17) -0.0027(17) -0.0034(16)
O2 0.010(2) 0.0131(17) 0.0202(10) -0.0038(16) 0.0038(15) 0.0026(15)
O1' 0.031(5) 0.035(6) 0.018(3) -0.003(3) -0.015(3) 0.005(4)
O2' 0.010(2) 0.0131(17) 0.0202(10) -0.0038(16) 0.0038(15) 0.0026(15)
N1 0.0193(5) 0.0160(5) 0.0145(5) 0.0017(4) -0.0053(4) -0.0033(5)
C1 0.0194(6) 0.0122(5) 0.0204(5) 0.0015(4) -0.0031(6) -0.0006(4)
C2 0.0159(6) 0.0140(5) 0.0193(6) -0.0001(4) -0.0003(5) 0.0029(4)
C3 0.0160(6) 0.0175(6) 0.0155(5) 0.0007(5) -0.0040(5) 0.0019(5)
C4 0.0223(7) 0.0195(5) 0.0118(4) 0.0034(4) 0.0000(5) 0.0044(6)
C5 0.0160(6) 0.0184(6) 0.0215(6) 0.0085(5) 0.0005(5) -0.0002(5)
C6 0.0167(6) 0.0154(5) 0.0114(5) 0.0016(4) 0.0003(4) -0.0021(4)
C7 0.0193(6) 0.0130(5) 0.0132(5) 0.0011(4) -0.0015(4) -0.0028(5)
C8 0.0200(6) 0.0129(5) 0.0150(5) 0.0008(5) 0.0002(5) 0.0030(4)
C9 0.0133(6) 0.0165(6) 0.0172(6) 0.0049(5) -0.0003(5) 0.0018(5)
C10 0.0157(6) 0.0136(5) 0.0128(5) 0.0021(4) -0.0030(4) -0.0012(4)
C11 0.0220(6) 0.0138(5) 0.0170(6) 0.0012(5) -0.0072(5) -0.0019(5)
C12 0.0239(7) 0.0180(6) 0.0152(6) 0.0014(5) -0.0017(5) -0.0025(5)
C13 0.0297(8) 0.0232(7) 0.0160(6) 0.0036(5) -0.0027(5) 0.0029(6)
C14 0.0165(6) 0.0198(6) 0.0146(5) -0.0037(5) -0.0015(4) 0.0015(5)

loop_
_atom_type_symbol
_atom_type_description
_atom_type_scat_dispersion_real
_atom_type_scat_dispersion_imag
_atom_type_scat_source
C C 0.0033 0.0016 'International Tables Vol C Tables 4.2.6.8 and 6.1.1.4'
H H 0.0000 0.0000 'International Tables Vol C Tables 4.2.6.8 and 6.1.1.4'
N N 0.0061 0.0033 'International Tables Vol C Tables 4.2.6.8 and 6.1.1.4'
O O 0.0106 0.0060 'International Tables Vol C Tables 4.2.6.8 and 6.1.1.4'
Fe Fe 0.3463 0.8444 'International Tables Vol C Tables 4.2.6.8 and 6.1.1.4'

loop_
_geom_angle_atom_site_label_1
_geom_angle_atom_site_label_2
_geom_angle_atom_site_label_3
_geom_angle
C1 Fe1 C7 160.47(6)
C2 Fe1 C1 40.59(6)
C2 Fe1 C7 124.58(6)
C3 Fe1 C1 68.57(6)
C3 Fe1 C2 40.77(6)
C3 Fe1 C5 68.49(6)
C3 Fe1 C6 123.33(6)
C3 Fe1 C7 108.38(6)
C3 Fe1 C8 123.50(6)
C4 Fe1 C1 68.71(6)
C4 Fe1 C2 68.62(6)
C4 Fe1 C3 40.82(7)
C4 Fe1 C5 40.76(6)
C4 Fe1 C6 158.91(6)
C4 Fe1 C7 122.46(6)
C4 Fe1 C8 106.80(6)
C5 Fe1 C1 40.74(6)
C5 Fe1 C2 68.35(6)
C5 Fe1 C6 159.36(6)
C5 Fe1 C7 157.80(6)
C5 Fe1 C8 121.38(6)
C6 Fe1 C1 123.57(6)
C6 Fe1 C2 108.46(6)
C6 Fe1 C7 40.76(6)
C8 Fe1 C1 157.25(6)
C8 Fe1 C2 160.48(6)
C8 Fe1 C6 68.59(6)
C8 Fe1 C7 40.65(6)
C9 Fe1 C1 121.31(6)
C9 Fe1 C2 157.83(6)
C9 Fe1 C3 159.17(6)
C9 Fe1 C4 122.09(6)
C9 Fe1 C5 106.11(6)
C9 Fe1 C6 68.74(6)
C9 Fe1 C7 68.58(6)
C9 Fe1 C8 40.80(6)
C9 Fe1 C10 41.19(6)
C10 Fe1 C1 106.47(6)
C10 Fe1 C2 122.18(6)
C10 Fe1 C3 158.77(6)
C10 Fe1 C4 158.54(7)
C10 Fe1 C5 122.08(6)
C10 Fe1 C6 40.99(6)
C10 Fe1 C7 69.00(6)
C10 Fe1 C8 69.12(6)
C14 O1 C13 106.3(8)
C14 O1' C13 112.2(11)
C12 N1 C11 121.81(13)
C14 N1 C11 121.79(13)
C14 N1 C12 111.41(12)
Fe1 C1 H1 126.4
C2 C1 Fe1 69.68(8)
C2 C1 H1 126.1
C2 C1 C5 107.71(13)
C5 C1 Fe1 69.35(8)
C5 C1 H1 126.1
Fe1 C2 H2 126.6
C1 C2 Fe1 69.74(8)
C1 C2 H2 125.9
C1 C2 C3 108.10(13)
C3 C2 Fe1 69.28(8)
C3 C2 H2 125.9
Fe1 C3 H3 126.1
C2 C3 Fe1 69.94(8)
C2 C3 H3 126.0
C4 C3 Fe1 69.57(8)
C4 C3 C2 108.08(13)
C4 C3 H3 126.0
Fe1 C4 H4 126.1
C3 C4 Fe1 69.61(8)
C3 C4 H4 126.1
C5 C4 Fe1 69.72(8)
C5 C4 C3 107.75(12)
C5 C4 H4 126.1
Fe1 C5 H5 126.3
C1 C5 Fe1 69.90(8)
C1 C5 H5 125.8
C4 C5 Fe1 69.52(8)
C4 C5 C1 108.36(14)
C4 C5 H5 125.8
Fe1 C6 H6 126.8
C7 C6 Fe1 69.84(8)
C7 C6 H6 125.8
C7 C6 C10 108.31(13)
C10 C6 Fe1 69.10(8)
C10 C6 H6 125.8
Fe1 C7 H7 126.7
C6 C7 Fe1 69.40(8)
C6 C7 H7 126.0
C8 C7 Fe1 69.40(8)
C8 C7 C6 107.94(13)
C8 C7 H7 126.0
Fe1 C8 H8 126.4
C7 C8 Fe1 69.95(8)
C7 C8 H8 126.0
C9 C8 Fe1 69.22(8)
C9 C8 C7 108.07(13)
C9 C8 H8 126.0
Fe1 C9 H9 126.4
C8 C9 Fe1 69.98(8)
C8 C9 H9 125.8
C8 C9 C10 108.40(13)
C10 C9 Fe1 69.43(8)
C10 C9 H9 125.8
C6 C10 Fe1 69.92(8)
C6 C10 C9 107.28(12)
C6 C10 C11 126.31(14)
C9 C10 Fe1 69.38(8)
C9 C10 C11 126.41(14)
C11 C10 Fe1 125.65(10)
N1 C11 C10 111.39(12)
N1 C11 H11A 109.4
N1 C11 H11B 109.3
C10 C11 H11A 109.3
C10 C11 H11B 109.3
H11A C11 H11B 108.0
N1 C12 H12A 111.7
N1 C12 H12B 111.7
N1 C12 C13 100.18(13)
H12A C12 H12B 109.5
C13 C12 H12A 111.7
C13 C12 H12B 111.7
O1 C13 C12 105.6(3)
O1 C13 H13A 110.6
O1 C13 H13B 110.6
O1' C13 C12 104.9(4)
C12 C13 H13A 110.6
C12 C13 H13B 110.6
H13A C13 H13B 108.8
O2 C14 O1 117.9(8)
O2 C14 N1 130.2(7)
O2' C14 O1' 126.5(12)
O2' C14 N1 126.4(8)
N1 C14 O1 111.5(6)
N1 C14 O1' 106.9(8)

loop_
_geom_bond_atom_site_label_1
_geom_bond_atom_site_label_2
_geom_bond_distance
Fe1 C1 2.0494(13)
Fe1 C2 2.0486(15)
Fe1 C3 2.0398(14)
Fe1 C4 2.0393(13)
Fe1 C5 2.0420(15)
Fe1 C6 2.0453(13)
Fe1 C7 2.0512(14)
Fe1 C8 2.0439(14)
Fe1 C9 2.0338(15)
Fe1 C10 2.0344(14)
O1 C13 1.484(12)
O1 C14 1.361(6)
O2 C14 1.224(6)
O1' C13 1.375(18)
O1' C14 1.370(8)
O2' C14 1.229(7)
N1 C11 1.4569(18)
N1 C12 1.450(2)
N1 C14 1.3526(19)
C1 H1 0.9500
C1 C2 1.421(2)
C1 C5 1.424(2)
C2 H2 0.9500
C2 C3 1.424(2)
C3 H3 0.9500
C3 C4 1.423(2)
C4 H4 0.9500
C4 C5 1.421(2)
C5 H5 0.9500
C6 H6 0.9500
C6 C7 1.427(2)
C6 C10 1.428(2)
C7 H7 0.9500
C7 C8 1.422(2)
C8 H8 0.9500
C8 C9 1.421(2)
C9 H9 0.9500
C9 C10 1.431(2)
C10 C11 1.493(2)
C11 H11A 0.9900
C11 H11B 0.9900
C12 H12A 0.9900
C12 H12B 0.9900
C12 C13 1.526(2)
C13 H13A 0.9900
C13 H13B 0.9900

loop_
_geom_hbond_atom_site_label_D
_geom_hbond_atom_site_label_H
_geom_hbond_atom_site_label_A
_geom_hbond_distance_DH
_geom_hbond_distance_HA
_geom_hbond_distance_DA
_geom_hbond_angle_DHA
_geom_hbond_site_symmetry_A
C11 H11A O2 0.99 2.44 3.361(10) 155.5 1_655
C12 H12A O2' 0.99 2.59 3.236(16) 123.1 4_556

loop_
_geom_torsion_atom_site_label_1
_geom_torsion_atom_site_label_2
_geom_torsion_atom_site_label_3
_geom_torsion_atom_site_label_4
_geom_torsion
Fe1 C1 C2 C3 58.84(10)
Fe1 C1 C5 C4 -59.07(10)
Fe1 C2 C3 C4 59.33(10)
Fe1 C3 C4 C5 59.52(10)
Fe1 C4 C5 C1 59.31(10)
Fe1 C6 C7 C8 -58.88(9)
Fe1 C6 C10 C9 59.58(9)
Fe1 C6 C10 C11 -120.09(14)
Fe1 C7 C8 C9 -58.91(10)
Fe1 C8 C9 C10 -58.98(10)
Fe1 C9 C10 C6 -59.91(9)
Fe1 C9 C10 C11 119.75(14)
Fe1 C10 C11 N1 173.02(11)
N1 C12 C13 O1 -21.4(6)
N1 C12 C13 O1' -19.4(9)
C1 C2 C3 Fe1 -59.12(10)
C1 C2 C3 C4 0.21(16)
C2 C1 C5 Fe1 59.34(10)
C2 C1 C5 C4 0.27(16)
C2 C3 C4 Fe1 -59.56(10)
C2 C3 C4 C5 -0.04(16)
C3 C4 C5 Fe1 -59.45(9)
C3 C4 C5 C1 -0.14(16)
C5 C1 C2 Fe1 -59.14(9)
C5 C1 C2 C3 -0.29(16)
C6 C7 C8 Fe1 58.88(10)
C6 C7 C8 C9 -0.03(16)
C6 C10 C11 N1 -96.83(17)
C7 C6 C10 Fe1 -59.01(10)
C7 C6 C10 C9 0.57(15)
C7 C6 C10 C11 -179.10(13)
C7 C8 C9 Fe1 59.37(10)
C7 C8 C9 C10 0.39(16)
C8 C9 C10 Fe1 59.33(10)
C8 C9 C10 C6 -0.59(15)
C8 C9 C10 C11 179.08(13)
C9 C10 C11 N1 83.56(17)
C10 C6 C7 Fe1 58.55(10)
C10 C6 C7 C8 -0.33(16)
C11 N1 C12 C13 175.69(13)
C11 N1 C14 O1 -166.8(6)
C11 N1 C14 O2 20.8(8)
C11 N1 C14 O1' -168.8(9)
C11 N1 C14 O2' 6.0(7)
C12 N1 C11 C10 69.45(18)
C12 N1 C14 O1 -11.4(7)
C12 N1 C14 O2 176.2(7)
C12 N1 C14 O1' -13.4(9)
C12 N1 C14 O2' 161.4(7)
C13 O1 C14 O2 169.7(8)
C13 O1 C14 N1 -3.7(10)
C13 O1' C14 O2' -175.5(9)
C13 O1' C14 N1 -0.7(16)
C14 O1 C13 C12 16.3(9)
C14 O1' C13 C12 13.4(15)
C14 N1 C11 C10 -137.69(15)
C14 N1 C12 C13 20.30(17)
